data_7705319
loop_
_publ_author_name
'Leszczy\'nska, Kinga I'
'Deglmann, Peter'
'Pr\"asang, Carsten'
'Huch, Volker'
'Zimmer, Michael'
'Schweinfurth, David'
'Scheschkewitz, David'

_publ_section_title
;
 Pentamethylcyclopentadienyl-substituted hypersilylsilylene: reversible
 and irreversible activation of C[double bond, length as m-dash]C double
 bonds and dihydrogen.
;
_journal_issue 38
_journal_name_full 'Dalton transactions (Cambridge, England : 2003)'
_journal_page_first 13218
_journal_page_last 13225
_journal_paper_doi 10.1039/d0dt02943b
_journal_volume 49
_journal_year 2020
_chemical_formula_moiety 'C21 H46 Si5'
_chemical_formula_sum 'C21 H46 Si5'
_chemical_formula_weight 439.03
_chemical_properties_physical Air-sensitive,Moisture-sensitive
_space_group_crystal_system monoclinic
_space_group_IT_number 11
_space_group_name_Hall '-P 2yb'
_space_group_name_H-M_alt 'P 1 21/m 1'
_atom_sites_solution_hydrogens difmap
_audit_creation_method SHELXL-2014/6
_audit_update_record
;
2020-05-07 deposited with the CCDC.	2020-08-28 downloaded from the CCDC.
;
_cell_angle_alpha 90
_cell_angle_beta 103.274(2)
_cell_angle_gamma 90
_cell_formula_units_Z 2
_cell_length_a 9.5450(4)
_cell_length_b 14.1726(6)
_cell_length_c 10.4229(4)
_cell_measurement_reflns_used 9956
_cell_measurement_temperature 142(2)
_cell_measurement_theta_max 34.14
_cell_measurement_theta_min 2.47
_cell_volume 1372.31(10)
_computing_cell_refinement 'Bruker SAINT'
_computing_data_collection 'Bruker APEX2'
_computing_data_reduction 'Bruker SAINT'
_computing_molecular_graphics 'Bruker SHELXTL'
_computing_publication_material 'Bruker SHELXTL'
_computing_structure_refinement 'SHELXL-2014/6 (Sheldrick, 2014)'
_computing_structure_solution 'SHELXS-97 (Sheldrick 2008)'
_diffrn_ambient_temperature 142(2)
_diffrn_measured_fraction_theta_full 0.999
_diffrn_measured_fraction_theta_max 0.990
_diffrn_measurement_device_type 'Bruker APEX-II CCD'
_diffrn_measurement_method '\f and \w scans'
_diffrn_radiation_type MoK\a
_diffrn_radiation_wavelength 0.71073
_diffrn_reflns_av_R_equivalents 0.0205
_diffrn_reflns_av_unetI/netI 0.0198
_diffrn_reflns_Laue_measured_fraction_full 0.999
_diffrn_reflns_Laue_measured_fraction_max 0.990
_diffrn_reflns_limit_h_max 15
_diffrn_reflns_limit_h_min -12
_diffrn_reflns_limit_k_max 18
_diffrn_reflns_limit_k_min -22
_diffrn_reflns_limit_l_max 16
_diffrn_reflns_limit_l_min -16
_diffrn_reflns_number 22047
_diffrn_reflns_point_group_measured_fraction_full 0.999
_diffrn_reflns_point_group_measured_fraction_max 0.990
_diffrn_reflns_theta_full 25.242
_diffrn_reflns_theta_max 34.279
_diffrn_reflns_theta_min 2.008
_exptl_absorpt_coefficient_mu 0.265
_exptl_absorpt_correction_T_max 0.7467
_exptl_absorpt_correction_T_min 0.7229
_exptl_absorpt_correction_type multi-scan
_exptl_absorpt_process_details
; 
 SADABS 2016/2: Krause, L., Herbst-Irmer, R., Sheldrick G.M. & Stalke D., 
 J. Appl. Cryst. 48 (2015) 3-10 
;
_exptl_crystal_colour colourless
_exptl_crystal_density_diffrn 1.062
_exptl_crystal_description block
_exptl_crystal_F_000 484
_exptl_crystal_recrystallization_method 'Re-crystallisation from solvent'
_exptl_crystal_size_max 0.449
_exptl_crystal_size_mid 0.341
_exptl_crystal_size_min 0.210
_refine_diff_density_max 0.453
_refine_diff_density_min -0.253
_refine_diff_density_rms 0.044
_refine_ls_extinction_method none
_refine_ls_goodness_of_fit_ref 1.052
_refine_ls_hydrogen_treatment refall
_refine_ls_matrix_type full
_refine_ls_number_parameters 221
_refine_ls_number_reflns 5843
_refine_ls_number_restraints 0
_refine_ls_restrained_S_all 1.052
_refine_ls_R_factor_all 0.0349
_refine_ls_R_factor_gt 0.0269
_refine_ls_shift/su_max 0.001
_refine_ls_shift/su_mean 0.000
_refine_ls_structure_factor_coef Fsqd
_refine_ls_weighting_details 'w=1/[\s^2^(Fo^2^)+(0.0407P)^2^+0.1850P] where P=(Fo^2^+2Fc^2^)/3'
_refine_ls_weighting_scheme calc
_refine_ls_wR_factor_gt 0.0744
_refine_ls_wR_factor_ref 0.0790
_reflns_Friedel_coverage 0.000
_reflns_number_gt 4978
_reflns_number_total 5843
_reflns_threshold_expression 'I > 2\s(I)'
_cod_data_source_file d0dt02943b2.cif
_cod_data_source_block sh4047
_cod_depositor_comments 'Adding full bibliography for 7705318--7705321.cif.'
_cod_original_sg_symbol_H-M 'P 21/m'
_cod_database_code 7705319
_shelx_space_group_comment
; 
The symmetry employed for this shelxl refinement is uniquely defined 
by the following loop, which should always be used as a source of 
symmetry information in preference to the above space-group names. 
They are only intended as comments. 
;
_shelx_estimated_absorpt_t_min 0.890
_shelx_estimated_absorpt_t_max 0.946
_shelxl_version_number 2014/6

loop_
_space_group_symop_operation_xyz
'x, y, z'
'-x, y+1/2, -z'
'-x, -y, -z'
'x, -y-1/2, z'

loop_
_atom_site_label
_atom_site_type_symbol
_atom_site_fract_x
_atom_site_fract_y
_atom_site_fract_z
_atom_site_U_iso_or_equiv
_atom_site_adp_type
_atom_site_occupancy
_atom_site_site_symmetry_order
_atom_site_calc_flag
_atom_site_refinement_flags_posn
_atom_site_refinement_flags_adp
_atom_site_refinement_flags_occupancy
_atom_site_disorder_assembly
_atom_site_disorder_group
Si1 Si 0.88809(3) 0.2500 0.43743(3) 0.01787(6) Uani 1 2 d S T P . .
Si2 Si 0.74980(3) 0.2500 0.21969(3) 0.01470(6) Uani 1 2 d S T P . .
Si3 Si 0.49801(3) 0.2500 0.19320(3) 0.02033(6) Uani 1 2 d S T P . .
Si4 Si 0.81777(2) 0.11274(2) 0.12192(2) 0.02058(5) Uani 1 1 d . . . . .
C1 C 1.06953(10) 0.19577(11) 0.45991(10) 0.0498(3) Uani 1 1 d . . . . .
C2 C 0.81917(10) 0.2500 0.59575(9) 0.01725(16) Uani 1 2 d S T P . .
C3 C 0.72233(8) 0.16670(5) 0.60109(7) 0.02108(13) Uani 1 1 d . . . . .
C4 C 0.59167(8) 0.19830(6) 0.61119(7) 0.02447(15) Uani 1 1 d . . . . .
C5 C 0.94721(12) 0.2500 0.71728(11) 0.0261(2) Uani 1 2 d S T P . .
C6 C 0.77379(12) 0.06706(7) 0.60379(11) 0.03415(19) Uani 1 1 d . . . . .
C7 C 0.46346(11) 0.14106(10) 0.62455(10) 0.0396(2) Uani 1 1 d . . . . .
C8 C 0.44160(10) 0.14138(8) 0.26960(10) 0.03390(19) Uani 1 1 d . . . . .
C9 C 0.40057(15) 0.2500 0.01484(13) 0.0376(3) Uani 1 2 d S T P . .
C10 C 0.69334(12) 0.09018(9) -0.04185(10) 0.0397(2) Uani 1 1 d . . . . .
C11 C 1.00502(10) 0.12183(8) 0.09431(11) 0.03308(19) Uani 1 1 d . . . . .
C12 C 0.80973(13) 0.00818(7) 0.22947(12) 0.0388(2) Uani 1 1 d . . . . .
H1 H 1.0963(16) 0.1671(11) 0.3864(16) 0.064(4) Uiso 1 1 d . . . . .
H2 H 1.1113(15) 0.1690(10) 0.5403(14) 0.051(4) Uiso 1 1 d . . . . .
H3 H 0.9116(17) 0.2500 0.7985(16) 0.028(4) Uiso 1 2 d S . P . .
H4 H 1.0079(13) 0.1943(8) 0.7196(11) 0.034(3) Uiso 1 1 d . . . . .
H5 H 0.3831(15) 0.1532(10) 0.5543(14) 0.049(4) Uiso 1 1 d . . . . .
H6 H 0.4847(17) 0.0753(12) 0.6206(15) 0.062(4) Uiso 1 1 d . . . . .
H7 H 0.4401(15) 0.1527(10) 0.7080(15) 0.054(4) Uiso 1 1 d . . . . .
H8 H 0.8118(19) 0.0545(12) 0.5383(16) 0.076(5) Uiso 1 1 d . . . . .
H9 H 0.7000(19) 0.0212(13) 0.6061(17) 0.082(5) Uiso 1 1 d . . . . .
H10 H 0.8427(19) 0.0547(12) 0.6806(17) 0.075(5) Uiso 1 1 d . . . . .
H11 H 0.4599(16) 0.0870(11) 0.2177(15) 0.062(4) Uiso 1 1 d . . . . .
H12 H 0.4945(15) 0.1345(10) 0.3584(14) 0.048(4) Uiso 1 1 d . . . . .
H13 H 0.3469(18) 0.1447(12) 0.2695(16) 0.070(5) Uiso 1 1 d . . . . .
H14 H 0.4209(19) 0.2010(12) -0.0284(17) 0.082(6) Uiso 1 1 d . . . . .
H15 H 0.304(2) 0.2500 0.012(2) 0.055(6) Uiso 1 2 d S . P . .
H16 H 0.6012(17) 0.0776(11) -0.0307(14) 0.056(4) Uiso 1 1 d . . . . .
H17 H 0.7278(18) 0.0353(12) -0.0826(16) 0.074(5) Uiso 1 1 d . . . . .
H18 H 0.6846(16) 0.1414(12) -0.0990(15) 0.057(4) Uiso 1 1 d . . . . .
H19 H 1.0701(17) 0.1441(11) 0.1639(16) 0.060(4) Uiso 1 1 d . . . . .
H20 H 1.0065(18) 0.1565(13) 0.0218(17) 0.073(5) Uiso 1 1 d . . . . .
H21 H 1.035(2) 0.0659(15) 0.0756(18) 0.094(6) Uiso 1 1 d . . . . .
H22 H 0.8302(17) -0.0449(12) 0.1845(15) 0.063(4) Uiso 1 1 d . . . . .
H23 H 0.8775(15) 0.0154(11) 0.3117(14) 0.053(4) Uiso 1 1 d . . . . .
H24 H 0.7201(17) 0.0000(11) 0.2433(16) 0.063(4) Uiso 1 1 d . . . . .

loop_
_atom_site_aniso_label
_atom_site_aniso_U_11
_atom_site_aniso_U_22
_atom_site_aniso_U_33
_atom_site_aniso_U_23
_atom_site_aniso_U_13
_atom_site_aniso_U_12
Si1 0.01170(11) 0.02492(14) 0.01631(12) 0.000 0.00180(8) 0.000
Si2 0.01287(11) 0.01512(12) 0.01570(11) 0.000 0.00242(8) 0.000
Si3 0.01294(12) 0.02746(15) 0.01928(13) 0.000 0.00101(9) 0.000
Si4 0.02181(10) 0.01756(10) 0.02206(10) -0.00310(7) 0.00443(7) 0.00155(7)
C1 0.0212(4) 0.0999(10) 0.0269(4) -0.0019(5) 0.0028(3) 0.0249(5)
C2 0.0153(4) 0.0197(4) 0.0158(4) 0.000 0.0018(3) 0.000
C3 0.0219(3) 0.0221(3) 0.0188(3) 0.0015(2) 0.0036(2) -0.0033(2)
C4 0.0186(3) 0.0358(4) 0.0183(3) 0.0007(3) 0.0030(2) -0.0054(3)
C5 0.0212(5) 0.0352(6) 0.0185(4) 0.000 -0.0023(3) 0.000
C6 0.0432(5) 0.0211(4) 0.0400(5) 0.0032(3) 0.0135(4) -0.0020(3)
C7 0.0259(4) 0.0603(7) 0.0335(4) 0.0002(4) 0.0087(3) -0.0171(4)
C8 0.0247(4) 0.0403(5) 0.0350(4) 0.0030(4) 0.0035(3) -0.0130(4)
C9 0.0234(6) 0.0604(10) 0.0244(6) 0.000 -0.0043(4) 0.000
C10 0.0379(5) 0.0438(6) 0.0329(5) -0.0179(4) -0.0013(4) 0.0029(4)
C11 0.0284(4) 0.0361(5) 0.0378(5) -0.0060(4) 0.0139(3) 0.0060(3)
C12 0.0474(6) 0.0208(4) 0.0515(6) 0.0074(4) 0.0182(5) 0.0060(4)

loop_
_atom_type_symbol
_atom_type_description
_atom_type_scat_dispersion_real
_atom_type_scat_dispersion_imag
_atom_type_scat_source
C C 0.0033 0.0016 'International Tables Vol C Tables 4.2.6.8 and 6.1.1.4'
H H 0.0000 0.0000 'International Tables Vol C Tables 4.2.6.8 and 6.1.1.4'
Si Si 0.0817 0.0704 'International Tables Vol C Tables 4.2.6.8 and 6.1.1.4'

loop_
_geom_angle_atom_site_label_1
_geom_angle_atom_site_label_2
_geom_angle_atom_site_label_3
_geom_angle
_geom_angle_site_symmetry_1
_geom_angle_site_symmetry_3
_geom_angle_publ_flag
C1 Si1 C1 48.82(10) . 4_565 ?
C1 Si1 C2 112.72(4) . . ?
C1 Si1 C2 112.72(4) 4_565 . ?
C1 Si1 Si2 114.98(3) . . ?
C1 Si1 Si2 114.97(3) 4_565 . ?
C2 Si1 Si2 127.28(3) . . ?
Si1 Si2 Si4 105.578(10) . 4_565 ?
Si1 Si2 Si4 105.578(10) . . ?
Si4 Si2 Si4 111.368(14) 4_565 . ?
Si1 Si2 Si3 116.436(14) . . ?
Si4 Si2 Si3 108.923(10) 4_565 . ?
Si4 Si2 Si3 108.923(10) . . ?
C8 Si3 C8 110.96(7) 4_565 . ?
C8 Si3 C9 107.23(4) 4_565 . ?
C8 Si3 C9 107.23(4) . . ?
C8 Si3 Si2 109.65(3) 4_565 . ?
C8 Si3 Si2 109.64(3) . . ?
C9 Si3 Si2 112.09(5) . . ?
C10 Si4 C12 107.87(6) . . ?
C10 Si4 C11 107.41(5) . . ?
C12 Si4 C11 108.51(5) . . ?
C10 Si4 Si2 110.85(4) . . ?
C12 Si4 Si2 109.98(4) . . ?
C11 Si4 Si2 112.08(3) . . ?
C1 C1 Si1 65.59(5) 4_565 . ?
C1 C1 H1 115.2(10) 4_565 . ?
Si1 C1 H1 119.3(9) . . ?
C1 C1 H2 114.3(9) 4_565 . ?
Si1 C1 H2 118.7(9) . . ?
H1 C1 H2 114.5(13) . . ?
C3 C2 C3 103.02(8) . 4_565 ?
C3 C2 C5 110.23(6) . . ?
C3 C2 C5 110.23(6) 4_565 . ?
C3 C2 Si1 111.54(5) . . ?
C3 C2 Si1 111.54(5) 4_565 . ?
C5 C2 Si1 110.09(7) . . ?
C4 C3 C6 128.12(8) . . ?
C4 C3 C2 109.13(7) . . ?
C6 C3 C2 122.63(7) . . ?
C3 C4 C4 109.35(5) . 4_565 ?
C3 C4 C7 127.92(9) . . ?
C4 C4 C7 122.71(6) 4_565 . ?
C2 C5 H3 110.0(9) . . ?
C2 C5 H4 112.0(7) . . ?
H3 C5 H4 107.4(8) . . ?
C3 C6 H8 112.2(12) . . ?
C3 C6 H9 113.6(10) . . ?
H8 C6 H9 108.8(15) . . ?
C3 C6 H10 111.0(11) . . ?
H8 C6 H10 107.5(15) . . ?
H9 C6 H10 103.2(14) . . ?
C4 C7 H5 111.3(8) . . ?
C4 C7 H6 109.7(9) . . ?
H5 C7 H6 106.6(12) . . ?
C4 C7 H7 110.8(9) . . ?
H5 C7 H7 110.7(12) . . ?
H6 C7 H7 107.6(12) . . ?
Si3 C8 H11 107.9(9) . . ?
Si3 C8 H12 111.0(8) . . ?
H11 C8 H12 109.6(12) . . ?
Si3 C8 H13 110.0(11) . . ?
H11 C8 H13 110.1(13) . . ?
H12 C8 H13 108.3(13) . . ?
Si3 C9 H14 113.1(12) . . ?
Si3 C9 H15 107.5(13) . . ?
H14 C9 H15 108.9(13) . . ?
Si4 C10 H16 109.8(9) . . ?
Si4 C10 H17 109.0(10) . . ?
H16 C10 H17 108.8(13) . . ?
Si4 C10 H18 113.3(9) . . ?
H16 C10 H18 106.3(12) . . ?
H17 C10 H18 109.4(13) . . ?
Si4 C11 H19 114.0(10) . . ?
Si4 C11 H20 111.3(11) . . ?
H19 C11 H20 110.2(14) . . ?
Si4 C11 H21 109.7(13) . . ?
H19 C11 H21 107.3(15) . . ?
H20 C11 H21 103.8(15) . . ?
Si4 C12 H22 107.2(9) . . ?
Si4 C12 H23 109.9(9) . . ?
H22 C12 H23 111.2(12) . . ?
Si4 C12 H24 111.5(10) . . ?
H22 C12 H24 107.0(13) . . ?
H23 C12 H24 109.9(13) . . ?

loop_
_geom_bond_atom_site_label_1
_geom_bond_atom_site_label_2
_geom_bond_distance
_geom_bond_site_symmetry_2
_geom_bond_publ_flag
Si1 C1 1.8598(9) . ?
Si1 C1 1.8598(9) 4_565 ?
Si1 C2 1.9117(10) . ?
Si1 Si2 2.3488(4) . ?
Si2 Si4 2.3553(3) 4_565 ?
Si2 Si4 2.3553(3) . ?
Si2 Si3 2.3554(4) . ?
Si3 C8 1.8684(10) 4_565 ?
Si3 C8 1.8684(10) . ?
Si3 C9 1.8781(13) . ?
Si4 C10 1.8696(10) . ?
Si4 C12 1.8702(10) . ?
Si4 C11 1.8788(9) . ?
C1 C1 1.537(3) 4_565 ?
C1 H1 0.953(16) . ?
C1 H2 0.923(14) . ?
C2 C3 1.5083(9) . ?
C2 C3 1.5083(9) 4_565 ?
C2 C5 1.5451(14) . ?
C3 C4 1.3518(11) . ?
C3 C6 1.4933(12) . ?
C4 C4 1.4655(18) 4_565 ?
C4 C7 1.5011(12) . ?
C5 H3 0.982(16) . ?
C5 H4 0.976(11) . ?
C6 H8 0.861(18) . ?
C6 H9 0.963(19) . ?
C6 H10 0.928(17) . ?
C7 H5 0.947(14) . ?
C7 H6 0.957(16) . ?
C7 H7 0.960(15) . ?
C8 H11 0.980(16) . ?
C8 H12 0.952(14) . ?
C8 H13 0.905(16) . ?
C9 H14 0.874(17) . ?
C9 H15 0.91(2) . ?
C10 H16 0.930(15) . ?
C10 H17 0.978(17) . ?
C10 H18 0.931(16) . ?
C11 H19 0.897(16) . ?
C11 H20 0.905(18) . ?
C11 H21 0.88(2) . ?
C12 H22 0.931(16) . ?
C12 H23 0.953(14) . ?
C12 H24 0.907(16) . ?
